data_7112196
loop_
_publ_author_name
'Perutz, Robin N'
'Jasim, Naser A'
'Procacci, Barbara'
'Whitwood, Adrian C'

_publ_contact_author_address
;Department of Chemistry
University of York
York
YO10 5DD
;
_publ_contact_author_email robin.perutz@york.ac.uk
_publ_contact_author_name 'Professor Robin N Perutz'
_publ_contact_author_phone '(+44)904 322549'
_publ_section_title
;
 Oxidative addition of ether O-methyl bonds at a Pt(0) centre
;
_journal_name_full Chem.Commun.
_journal_page_first 3914
_journal_paper_doi 10.1039/C4CC00853G
_journal_volume 50
_journal_year 2014
_chemical_formula_moiety 'C37 H59 F3 O P2 Pt'
_chemical_formula_sum 'C37 H59 F3 O P2 Pt'
_chemical_formula_weight 833.87
_chemical_name_systematic
;
 ?
;
_space_group_crystal_system monoclinic
_space_group_IT_number 14
_space_group_name_Hall '-P 2yn'
_space_group_name_H-M_alt 'P 1 21/n 1'
_symmetry_space_group_name_Hall '-P 2yn'
_symmetry_space_group_name_H-M 'P 1 21/n 1'
_atom_sites_solution_hydrogens geom
_atom_sites_solution_primary iterative
_audit_creation_date 2014-01-20
_audit_creation_method
;
Olex2 1.2
(compiled 2013.12.10 svn.r2850 for OlexSys, GUI svn.r4736)
;
_cell_angle_alpha 90
_cell_angle_beta 102.3566(14)
_cell_angle_gamma 90
_cell_formula_units_Z 4
_cell_length_a 9.72738(15)
_cell_length_b 26.6352(4)
_cell_length_c 13.74424(18)
_cell_measurement_reflns_used 19988
_cell_measurement_temperature 110.05(10)
_cell_measurement_theta_max 32.1010
_cell_measurement_theta_min 3.2580
_cell_volume 3478.51(9)
_computing_cell_refinement
;
CrysAlisPro, Agilent Technologies,
Version 1.171.36.32 (release 02-08-2013 CrysAlis171 .NET)
(compiled Aug  2 2013,16:46:58)
;
_computing_data_collection
;
CrysAlisPro, Agilent Technologies,
Version 1.171.36.32 (release 02-08-2013 CrysAlis171 .NET)
(compiled Aug  2 2013,16:46:58)
;
_computing_data_reduction
;
CrysAlisPro, Agilent Technologies,
Version 1.171.36.32 (release 02-08-2013 CrysAlis171 .NET)
(compiled Aug  2 2013,16:46:58)
;
_computing_molecular_graphics 'Olex2 (Dolomanov et al., 2009)'
_computing_publication_material 'Olex2 (Dolomanov et al., 2009)'
_computing_structure_refinement 'ShelXL (Sheldrick, 2008)'
_computing_structure_solution
;
Superflip (Palatinus & Chapuis, 2007;Palatinus & van der Lee, 2008;
Palatinus et al., 2012)
;
_diffrn_ambient_temperature 110.05(10)
_diffrn_detector_area_resol_mean 16.1450
_diffrn_measured_fraction_theta_full 0.999
_diffrn_measured_fraction_theta_max 0.999
_diffrn_measurement_device_type 'SuperNova, Single source at offset, Eos'
_diffrn_measurement_method '\w scans'
_diffrn_orient_matrix_UB_11 0.0439272000
_diffrn_orient_matrix_UB_12 -0.0162412000
_diffrn_orient_matrix_UB_13 -0.0207670000
_diffrn_orient_matrix_UB_21 -0.0076869000
_diffrn_orient_matrix_UB_22 -0.0188514000
_diffrn_orient_matrix_UB_23 0.0348737000
_diffrn_orient_matrix_UB_31 -0.0598786000
_diffrn_orient_matrix_UB_32 -0.0094925000
_diffrn_orient_matrix_UB_33 -0.0337960000
_diffrn_radiation_monochromator mirror
_diffrn_radiation_type MoK\a
_diffrn_radiation_wavelength 0.7107
_diffrn_reflns_av_R_equivalents 0.0335
_diffrn_reflns_av_unetI/netI 0.0281
_diffrn_reflns_Laue_measured_fraction_full 0.999
_diffrn_reflns_Laue_measured_fraction_max 0.999
_diffrn_reflns_limit_h_max 13
_diffrn_reflns_limit_h_min -13
_diffrn_reflns_limit_k_max 37
_diffrn_reflns_limit_k_min -37
_diffrn_reflns_limit_l_max 19
_diffrn_reflns_limit_l_min -19
_diffrn_reflns_number 41481
_diffrn_reflns_point_group_measured_fraction_full 0.999
_diffrn_reflns_point_group_measured_fraction_max 0.999
_diffrn_reflns_theta_full 25.214
_diffrn_reflns_theta_max 30.046
_diffrn_reflns_theta_min 2.798
_diffrn_source 'SuperNova (Mo) X-ray Source'
_exptl_absorpt_coefficient_mu 4.171
_exptl_absorpt_correction_T_max 0.559
_exptl_absorpt_correction_T_min 0.314
_exptl_absorpt_correction_type analytical
_exptl_absorpt_process_details
'CrysAlisPro, Agilent Technologies, Version 1.171.36.32 (release 02-08-2013 CrysAlis171 .NET) (compiled Aug 2 2013,16:46:58) Analytical numeric absorption correction using a multifaceted crystal model based on expressions derived by R.C. Clark & J.S. Reid. (Clark, R. C. & Reid, J. S. (1995). Acta Cryst. A51, 887-897)'
_exptl_crystal_colour 'clear colourless'
_exptl_crystal_colour_lustre clear
_exptl_crystal_colour_primary colourless
_exptl_crystal_density_diffrn 1.592
_exptl_crystal_description block
_exptl_crystal_F_000 1696
_exptl_crystal_size_max 0.3546
_exptl_crystal_size_mid 0.171
_exptl_crystal_size_min 0.1671
_refine_diff_density_max 0.867
_refine_diff_density_min -0.909
_refine_diff_density_rms 0.093
_refine_ls_extinction_method none
_refine_ls_goodness_of_fit_ref 1.071
_refine_ls_hydrogen_treatment constr
_refine_ls_matrix_type full
_refine_ls_number_parameters 450
_refine_ls_number_reflns 10210
_refine_ls_number_restraints 12
_refine_ls_restrained_S_all 1.071
_refine_ls_R_factor_all 0.0257
_refine_ls_R_factor_gt 0.0217
_refine_ls_shift/su_max 0.002
_refine_ls_shift/su_mean 0.000
_refine_ls_structure_factor_coef Fsqd
_refine_ls_weighting_details 'w=1/[\s^2^(Fo^2^)+(0.0122P)^2^+2.9793P] where P=(Fo^2^+2Fc^2^)/3'
_refine_ls_weighting_scheme calc
_refine_ls_wR_factor_gt 0.0442
_refine_ls_wR_factor_ref 0.0457
_reflns_Friedel_coverage 0.000
_reflns_number_gt 9326
_reflns_number_total 10210
_reflns_threshold_expression 'I > 2\s(I)'
_cod_data_source_file c4cc00853g2.cif
_cod_data_source_block added_by_encifer
_cod_database_code 7112196
_shelxl_version_number 2013-4
_chemical_oxdiff_formula 'C37 H59 F3 O1 P2 Pt1'
_chemical_oxdiff_usercomment 'Naser's 2,3,6-trifluoroanisol-Pt'
_shelx_space_group_comment
;
The symmetry employed for this shelxl refinement is uniquely defined
by the following loop, which should always be used as a source of
symmetry information in preference to the above space-group names.
They are only intended as comments.
;
_reflns_odcompleteness_completeness 99.85
_reflns_odcompleteness_iscentric 1
_reflns_odcompleteness_theta 30.01
_olex2_refinement_description
;
1. Fixed Uiso
 At 1.2 times of:
  All C(H) groups, All C(H,H) groups, All C(H,H,H,H) groups
 At 1.5 times of:
  All C(H,H,H) groups
2. Uiso/Uaniso restraints and constraints
Uanis(C2A) \\sim Ueq, Uanis(C2) \\sim Ueq: with sigma of 0.005 and sigma for
terminal atoms of 0.01
Uanis(C3A) = Uanis(C7)
Uanis(F7) = Uanis(F3A)
Uanis(F4) = Uanis(F6A)
Uanis(C25A) = Uanis(C26A)
Uanis(C4A) = Uanis(C6)
Uanis(C7A) = Uanis(C3)
Uanis(C6A) = Uanis(C4)
Uanis(C2) = Uanis(C2A)
3. Others
 Sof(C2A)=Sof(C3A)=Sof(C4A)=Sof(C5A)=Sof(H5A)=Sof(C6A)=Sof(H6A)=Sof(C7A)=
 Sof(H24C)=Sof(H24D)=Sof(C25A)=Sof(H25C)=Sof(H25D)=Sof(C26A)=Sof(H26C)=
 Sof(H26D)=Sof(H27C)=Sof(H27D)=Sof(F3A)=Sof(F6A)=Sof(F7A)=1-FVAR(1)
 Sof(C2)=Sof(C3)=Sof(C4)=Sof(C5)=Sof(H5)=Sof(C6)=Sof(H6)=Sof(C7)=Sof(H24A)=
 Sof(H24B)=Sof(C25)=Sof(H25A)=Sof(H25B)=Sof(C26)=Sof(H26A)=Sof(H26B)=Sof(H27A)=
 Sof(H27B)=Sof(F3)=Sof(F4)=Sof(F7)=FVAR(1)
4.a Ternary CH refined with riding coordinates:
 C8(H8), C13(H13), C18(H18), C23(H23), C28(H28), C33(H33)
4.b Secondary CH2 refined with riding coordinates:
 C9(H9A,H9B), C10(H10A,H10B), C11(H11A,H11B), C12(H12A,H12B), C14(H14A,H14B),
 C15(H15A,H15B), C16(H16A,H16B), C17(H17A,H17B), C19(H19A,H19B), C20(H20A,H20B),
  C21(H21A,H21B), C22(H22A,H22B), C24(H24A,H24B), C24(H24C,H24D), C25(H25A,
 H25B), C25A(H25C,H25D), C26(H26A,H26B), C26A(H26C,H26D), C27(H27C,H27D),
 C27(H27A,H27B), C29(H29A,H29B), C30(H30A,H30B), C31(H31A,H31B), C32(H32A,H32B),
  C34(H34A,H34B), C35(H35A,H35B), C36(H36A,H36B), C37(H37A,H37B)
4.c Aromatic/amide H refined with riding coordinates:
 C5(H5), C5A(H5A), C6(H6), C6A(H6A)
4.d Idealised Me refined as rotating group:
 C1(H1A,H1B,H1C)
;

loop_
_space_group_symop_operation_xyz
'x, y, z'
'-x+1/2, y+1/2, -z+1/2'
'-x, -y, -z'
'x-1/2, -y-1/2, z-1/2'

loop_
_atom_site_label
_atom_site_type_symbol
_atom_site_fract_x
_atom_site_fract_y
_atom_site_fract_z
_atom_site_U_iso_or_equiv
_atom_site_adp_type
_atom_site_occupancy
_atom_site_site_symmetry_order
_atom_site_calc_flag
_atom_site_refinement_flags_posn
_atom_site_refinement_flags_adp
_atom_site_refinement_flags_occupancy
_atom_site_disorder_assembly
_atom_site_disorder_group
C1 C 0.0398(2) 0.42329(8) 0.44491(15) 0.0188(4) Uani 1 1 d . . . . .
H1A H 0.0981 0.4535 0.4473 0.028 Uiso 1 1 calc GR . . . .
H1B H 0.0909 0.3979 0.4901 0.028 Uiso 1 1 calc GR . . . .
H1C H -0.0479 0.4318 0.4653 0.028 Uiso 1 1 calc GR . . . .
C2 C 0.0441(11) 0.3631(4) 0.0994(7) 0.0140(12) Uani 0.678(3) 1 d . U P A 1
C2A C 0.026(3) 0.3573(9) 0.0884(18) 0.0140(12) Uani 0.322(3) 1 d . U P A 2
C3 C 0.0210(6) 0.3275(3) 0.0195(6) 0.0152(12) Uani 0.678(3) 1 d . . P A 1
C3A C 0.150(3) 0.3813(8) 0.099(2) 0.0161(12) Uani 0.322(3) 1 d . . P A 2
C4 C 0.1128(6) 0.3199(2) -0.0431(5) 0.0219(13) Uani 0.678(3) 1 d . . P A 1
C4A C 0.2278(12) 0.3702(4) 0.0230(10) 0.0207(9) Uani 0.322(3) 1 d . . P A 2
C5 C 0.2355(6) 0.3470(2) -0.0346(5) 0.0216(11) Uani 0.678(3) 1 d . . P A 1
H5 H 0.2982 0.3415 -0.0779 0.026 Uiso 0.678(3) 1 calc R . P A 1
C5A C 0.1909(12) 0.3357(5) -0.0467(11) 0.018(2) Uani 0.322(3) 1 d . . P A 2
H5A H 0.2491 0.3289 -0.0926 0.022 Uiso 0.322(3) 1 calc R . P A 2
C6 C 0.2624(5) 0.38244(17) 0.0402(4) 0.0207(9) Uani 0.678(3) 1 d . . P A 1
H6 H 0.3467 0.4015 0.0499 0.025 Uiso 0.678(3) 1 calc R . P A 1
C6A C 0.0689(16) 0.3100(6) -0.0521(12) 0.0219(13) Uani 0.322(3) 1 d . . P A 2
H6A H 0.0406 0.2850 -0.1016 0.026 Uiso 0.322(3) 1 calc R . P A 2
C7 C 0.1708(11) 0.3905(3) 0.0998(10) 0.0161(12) Uani 0.678(3) 1 d . . P A 1
C7A C -0.0136(18) 0.3209(8) 0.0158(16) 0.0152(12) Uani 0.322(3) 1 d . . P A 2
C8 C 0.0255(2) 0.26751(7) 0.27245(14) 0.0129(4) Uani 1 1 d . . . . .
H8 H 0.0431 0.2804 0.2079 0.015 Uiso 1 1 calc R . . . .
C9 C -0.1327(2) 0.25478(8) 0.25182(16) 0.0188(4) Uani 1 1 d . . . . .
H9A H -0.1662 0.2513 0.3146 0.023 Uiso 1 1 calc R . . . .
H9B H -0.1893 0.2808 0.2098 0.023 Uiso 1 1 calc R . . . .
C10 C -0.1393(3) 0.20480(8) 0.19700(17) 0.0238(5) Uani 1 1 d . . . . .
H10A H -0.1325 0.2098 0.1268 0.029 Uiso 1 1 calc R . . . .
H10B H -0.2277 0.1867 0.1985 0.029 Uiso 1 1 calc R . . . .
C11 C -0.0117(2) 0.17617(8) 0.25492(18) 0.0237(5) Uani 1 1 d . . . . .
H11A H 0.0204 0.1509 0.2118 0.028 Uiso 1 1 calc R . . . .
H11B H -0.0351 0.1588 0.3129 0.028 Uiso 1 1 calc R . . . .
C12 C 0.1029(2) 0.21600(7) 0.28938(16) 0.0161(4) Uani 1 1 d . . . . .
H12A H 0.1766 0.2138 0.2498 0.019 Uiso 1 1 calc R . . . .
H12B H 0.1474 0.2114 0.3606 0.019 Uiso 1 1 calc R . . . .
C13 C 0.2722(2) 0.31342(7) 0.39492(14) 0.0124(4) Uani 1 1 d . . . . .
H13 H 0.2972 0.2826 0.4365 0.015 Uiso 1 1 calc R . . . .
C14 C 0.3421(2) 0.30922(9) 0.30349(15) 0.0183(4) Uani 1 1 d . . . . .
H14A H 0.3553 0.2736 0.2872 0.022 Uiso 1 1 calc R . . . .
H14B H 0.2831 0.3257 0.2446 0.022 Uiso 1 1 calc R . . . .
C15 C 0.4853(2) 0.33593(10) 0.33443(19) 0.0268(5) Uani 1 1 d . . . . .
H15A H 0.5625 0.3133 0.3257 0.032 Uiso 1 1 calc R . . . .
H15B H 0.4875 0.3664 0.2937 0.032 Uiso 1 1 calc R . . . .
C16 C 0.5004(2) 0.34978(9) 0.44426(17) 0.0211(4) Uani 1 1 d . . . . .
H16A H 0.5445 0.3222 0.4883 0.025 Uiso 1 1 calc R . . . .
H16B H 0.5573 0.3806 0.4610 0.025 Uiso 1 1 calc R . . . .
C17 C 0.3484(2) 0.35827(8) 0.45318(15) 0.0158(4) Uani 1 1 d . . . . .
H17A H 0.3115 0.3906 0.4227 0.019 Uiso 1 1 calc R . . . .
H17B H 0.3396 0.3577 0.5236 0.019 Uiso 1 1 calc R . . . .
C18 C 0.0300(2) 0.30097(8) 0.48050(14) 0.0146(4) Uani 1 1 d . . . . .
H18 H 0.0926 0.3212 0.5335 0.017 Uiso 1 1 calc R . . . .
C19 C -0.1224(2) 0.31454(9) 0.48782(16) 0.0217(4) Uani 1 1 d . . . . .
H19A H -0.1293 0.3504 0.5051 0.026 Uiso 1 1 calc R . . . .
H19B H -0.1891 0.3078 0.4240 0.026 Uiso 1 1 calc R . . . .
C20 C -0.1541(2) 0.28049(9) 0.57125(18) 0.0239(5) Uani 1 1 d . . . . .
H20A H -0.1704 0.3011 0.6277 0.029 Uiso 1 1 calc R . . . .
H20B H -0.2392 0.2600 0.5460 0.029 Uiso 1 1 calc R . . . .
C21 C -0.0254(2) 0.24656(9) 0.60478(16) 0.0235(5) Uani 1 1 d . . . . .
H21A H -0.0544 0.2122 0.6194 0.028 Uiso 1 1 calc R . . . .
H21B H 0.0379 0.2603 0.6650 0.028 Uiso 1 1 calc R . . . .
C22 C 0.0472(2) 0.24631(8) 0.51615(15) 0.0176(4) Uani 1 1 d . . . . .
H22A H 0.0002 0.2229 0.4636 0.021 Uiso 1 1 calc R . . . .
H22B H 0.1478 0.2370 0.5372 0.021 Uiso 1 1 calc R . . . .
C23 C -0.2314(2) 0.47118(8) 0.12473(15) 0.0181(4) Uani 1 1 d . . . . .
H23 H -0.2868 0.5030 0.1195 0.022 Uiso 1 1 calc R . . . .
C24 C -0.3383(2) 0.42773(11) 0.10902(18) 0.0280(5) Uani 1 1 d . . . . .
H24A H -0.4159 0.4341 0.1437 0.034 Uiso 0.678(3) 1 calc R . P A 1
H24B H -0.2926 0.3954 0.1321 0.034 Uiso 0.678(3) 1 calc R . P A 1
H24C H -0.4321 0.4398 0.1156 0.034 Uiso 0.322(3) 1 calc R . P A 2
H24D H -0.3074 0.4008 0.1586 0.034 Uiso 0.322(3) 1 calc R . P A 2
C25 C -0.3915(5) 0.4284(2) -0.0057(3) 0.0372(11) Uani 0.678(3) 1 d . . P A 1
H25A H -0.4366 0.3961 -0.0299 0.045 Uiso 0.678(3) 1 calc R . P A 1
H25B H -0.4598 0.4559 -0.0264 0.045 Uiso 0.678(3) 1 calc R . P A 1
C25A C -0.3437(10) 0.4081(4) 0.0022(7) 0.0305(17) Uani 0.322(3) 1 d . . P A 2
H25C H -0.2802 0.3790 0.0024 0.037 Uiso 0.322(3) 1 calc R . P A 2
H25D H -0.4405 0.3985 -0.0315 0.037 Uiso 0.322(3) 1 calc R . P A 2
C26 C -0.2587(6) 0.4368(2) -0.0449(4) 0.0366(13) Uani 0.678(3) 1 d . . P A 1
H26A H -0.2810 0.4542 -0.1100 0.044 Uiso 0.678(3) 1 calc R . P A 1
H26B H -0.2129 0.4043 -0.0534 0.044 Uiso 0.678(3) 1 calc R . P A 1
C26A C -0.2925(12) 0.4541(5) -0.0469(9) 0.0305(17) Uani 0.322(3) 1 d . . P A 2
H26C H -0.3642 0.4810 -0.0587 0.037 Uiso 0.322(3) 1 calc R . P A 2
H26D H -0.2663 0.4453 -0.1105 0.037 Uiso 0.322(3) 1 calc R . P A 2
C27 C -0.1618(2) 0.46945(9) 0.03386(15) 0.0225(5) Uani 1 1 d . . . . .
H27C H -0.0861 0.4440 0.0419 0.027 Uiso 0.322(3) 1 calc R . P A 2
H27D H -0.1243 0.5026 0.0198 0.027 Uiso 0.322(3) 1 calc R . P A 2
H27A H -0.0666 0.4545 0.0525 0.027 Uiso 0.678(3) 1 calc R . P A 1
H27B H -0.1534 0.5037 0.0077 0.027 Uiso 0.678(3) 1 calc R . P A 1
C28 C 0.0210(2) 0.51982(8) 0.23082(15) 0.0153(4) Uani 1 1 d . . . . .
H28 H 0.0727 0.5059 0.1814 0.018 Uiso 1 1 calc R . . . .
C29 C 0.1341(2) 0.53117(8) 0.32690(16) 0.0183(4) Uani 1 1 d . . . . .
H29A H 0.0937 0.5284 0.3870 0.022 Uiso 1 1 calc R . . . .
H29B H 0.2148 0.5078 0.3335 0.022 Uiso 1 1 calc R . . . .
C30 C 0.1790(2) 0.58502(8) 0.31207(17) 0.0215(4) Uani 1 1 d . . . . .
H30A H 0.2235 0.6008 0.3764 0.026 Uiso 1 1 calc R . . . .
H30B H 0.2454 0.5863 0.2667 0.026 Uiso 1 1 calc R . . . .
C31 C 0.0405(3) 0.61053(9) 0.26603(19) 0.0291(5) Uani 1 1 d . . . . .
H31A H 0.0569 0.6422 0.2326 0.035 Uiso 1 1 calc R . . . .
H31B H -0.0144 0.6179 0.3172 0.035 Uiso 1 1 calc R . . . .
C32 C -0.0359(2) 0.57207(8) 0.19038(16) 0.0190(4) Uani 1 1 d . . . . .
H32A H -0.0154 0.5782 0.1239 0.023 Uiso 1 1 calc R . . . .
H32B H -0.1389 0.5741 0.1849 0.023 Uiso 1 1 calc R . . . .
C33 C -0.2121(2) 0.49758(7) 0.33359(15) 0.0142(4) Uani 1 1 d . . . . .
H33 H -0.1429 0.5065 0.3961 0.017 Uiso 1 1 calc R . . . .
C34 C -0.3063(2) 0.54456(8) 0.30454(17) 0.0205(4) Uani 1 1 d . . . . .
H34A H -0.2529 0.5758 0.3252 0.025 Uiso 1 1 calc R . . . .
H34B H -0.3450 0.5457 0.2318 0.025 Uiso 1 1 calc R . . . .
C35 C -0.4234(3) 0.53747(9) 0.3618(2) 0.0265(5) Uani 1 1 d . . . . .
H35A H -0.3906 0.5464 0.4329 0.032 Uiso 1 1 calc R . . . .
H35B H -0.5067 0.5581 0.3328 0.032 Uiso 1 1 calc R . . . .
C36 C -0.4567(3) 0.48187(9) 0.3497(2) 0.0290(5) Uani 1 1 d . . . . .
H36A H -0.5150 0.4746 0.2828 0.035 Uiso 1 1 calc R . . . .
H36B H -0.5069 0.4700 0.4008 0.035 Uiso 1 1 calc R . . . .
C37 C -0.3121(2) 0.45730(8) 0.36318(17) 0.0187(4) Uani 1 1 d . . . . .
H37A H -0.3169 0.4274 0.3199 0.022 Uiso 1 1 calc R . . . .
H37B H -0.2779 0.4468 0.4333 0.022 Uiso 1 1 calc R . . . .
F3 F -0.0975(7) 0.2994(3) 0.0077(7) 0.0239(11) Uani 0.678(3) 1 d . . P A 1
F3A F 0.202(2) 0.4197(7) 0.1570(12) 0.0235(8) Uani 0.322(3) 1 d . . P A 2
F4 F 0.0787(3) 0.28454(9) -0.11593(16) 0.0352(5) Uani 0.678(3) 1 d . . P A 1
F6A F 0.3462(6) 0.40010(18) 0.0269(3) 0.0352(5) Uani 0.322(3) 1 d . . P A 2
F7 F 0.2029(10) 0.4255(3) 0.1760(5) 0.0235(8) Uani 0.678(3) 1 d . . P A 1
F7A F -0.1355(15) 0.2953(8) 0.0109(16) 0.030(3) Uani 0.322(3) 1 d . . P A 2
O1 O -0.05084(16) 0.36731(5) 0.15349(10) 0.0159(3) Uani 1 1 d . . . . .
P1 P 0.07963(5) 0.31846(2) 0.36273(4) 0.01080(9) Uani 1 1 d . . . . .
P2 P -0.10834(5) 0.47198(2) 0.24700(4) 0.01169(9) Uani 1 1 d . . . . .
Pt1 Pt -0.00594(2) 0.39550(2) 0.30216(2) 0.01107(2) Uani 1 1 d . . . . .

loop_
_atom_site_aniso_label
_atom_site_aniso_U_11
_atom_site_aniso_U_22
_atom_site_aniso_U_33
_atom_site_aniso_U_23
_atom_site_aniso_U_13
_atom_site_aniso_U_12
C1 0.0268(11) 0.0175(10) 0.0101(9) -0.0044(8) -0.0009(8) 0.0056(9)
C2 0.021(3) 0.012(2) 0.007(2) -0.0020(17) -0.0010(19) 0.0022(19)
C2A 0.021(3) 0.012(2) 0.007(2) -0.0020(17) -0.0010(19) 0.0022(19)
C3 0.021(4) 0.012(2) 0.0117(12) -0.0009(15) 0.000(3) -0.002(2)
C3A 0.020(4) 0.010(3) 0.0208(11) 0.006(3) 0.011(2) 0.001(2)
C4 0.038(5) 0.015(3) 0.0113(17) -0.0036(18) 0.003(3) 0.009(2)
C4A 0.014(3) 0.022(3) 0.028(2) 0.0036(18) 0.0104(19) -0.0049(15)
C5 0.020(3) 0.026(3) 0.022(2) 0.004(2) 0.012(2) 0.008(2)
C5A 0.013(6) 0.022(6) 0.022(5) 0.000(4) 0.008(5) 0.002(4)
C6 0.014(3) 0.022(3) 0.028(2) 0.0036(18) 0.0104(19) -0.0049(15)
C6A 0.038(5) 0.015(3) 0.0113(17) -0.0036(18) 0.003(3) 0.009(2)
C7 0.020(4) 0.010(3) 0.0208(11) 0.006(3) 0.011(2) 0.001(2)
C7A 0.021(4) 0.012(2) 0.0117(12) -0.0009(15) 0.000(3) -0.002(2)
C8 0.0154(9) 0.0126(8) 0.0106(8) -0.0009(7) 0.0026(7) -0.0002(7)
C9 0.0161(10) 0.0183(10) 0.0196(10) -0.0018(8) -0.0016(8) -0.0012(8)
C10 0.0266(12) 0.0175(10) 0.0233(11) -0.0041(9) -0.0037(9) -0.0044(9)
C11 0.0270(12) 0.0138(10) 0.0278(12) -0.0020(9) 0.0003(9) -0.0017(9)
C12 0.0180(10) 0.0128(9) 0.0178(9) -0.0016(8) 0.0046(8) 0.0012(8)
C13 0.0122(9) 0.0117(8) 0.0127(8) 0.0004(7) 0.0019(7) 0.0007(7)
C14 0.0156(10) 0.0240(11) 0.0160(9) -0.0004(8) 0.0049(8) 0.0000(9)
C15 0.0200(11) 0.0346(13) 0.0284(12) -0.0060(11) 0.0106(9) -0.0080(10)
C16 0.0157(10) 0.0219(10) 0.0243(11) 0.0000(9) 0.0011(8) -0.0036(9)
C17 0.0166(10) 0.0137(9) 0.0155(9) -0.0001(8) -0.0001(8) -0.0015(8)
C18 0.0148(9) 0.0190(9) 0.0099(8) 0.0003(7) 0.0027(7) 0.0001(8)
C19 0.0163(10) 0.0340(12) 0.0153(9) -0.0029(9) 0.0044(8) 0.0036(10)
C20 0.0244(12) 0.0241(11) 0.0279(12) -0.0084(10) 0.0158(10) -0.0088(9)
C21 0.0257(12) 0.0311(12) 0.0146(9) 0.0025(9) 0.0063(8) -0.0084(10)
C22 0.0183(10) 0.0217(10) 0.0134(9) 0.0029(8) 0.0049(8) -0.0017(8)
C23 0.0185(10) 0.0202(10) 0.0134(9) -0.0033(8) -0.0015(8) 0.0054(8)
C24 0.0183(11) 0.0439(15) 0.0207(11) -0.0132(11) 0.0015(9) -0.0055(11)
C25 0.021(2) 0.065(3) 0.0213(19) -0.016(2) -0.0034(17) 0.001(2)
C25A 0.016(3) 0.054(5) 0.020(3) -0.019(4) 0.001(3) -0.001(3)
C26 0.035(3) 0.058(4) 0.0155(17) -0.014(2) 0.0027(19) 0.003(2)
C26A 0.016(3) 0.054(5) 0.020(3) -0.019(4) 0.001(3) -0.001(3)
C27 0.0280(12) 0.0264(11) 0.0121(9) 0.0005(9) 0.0024(8) 0.0013(10)
C28 0.0176(10) 0.0141(9) 0.0150(9) 0.0003(8) 0.0054(8) 0.0010(8)
C29 0.0158(10) 0.0194(10) 0.0189(10) 0.0000(8) 0.0017(8) -0.0001(8)
C30 0.0255(12) 0.0195(10) 0.0183(10) -0.0047(8) 0.0020(9) -0.0076(9)
C31 0.0416(15) 0.0149(10) 0.0255(12) -0.0040(9) -0.0044(11) 0.0008(10)
C32 0.0240(11) 0.0149(9) 0.0171(10) 0.0022(8) 0.0023(8) -0.0019(8)
C33 0.0150(9) 0.0134(9) 0.0146(9) -0.0018(7) 0.0038(7) 0.0003(8)
C34 0.0218(11) 0.0144(9) 0.0269(11) -0.0010(9) 0.0093(9) 0.0040(8)
C35 0.0244(12) 0.0204(11) 0.0379(14) -0.0028(10) 0.0142(10) 0.0049(9)
C36 0.0219(12) 0.0238(12) 0.0437(15) -0.0014(11) 0.0122(11) 0.0002(10)
C37 0.0193(10) 0.0165(9) 0.0217(10) -0.0006(8) 0.0077(8) -0.0004(8)
F3 0.030(3) 0.0175(19) 0.0227(14) -0.0100(13) 0.003(2) -0.012(2)
F3A 0.0261(7) 0.024(2) 0.023(3) -0.0121(16) 0.012(2) -0.0055(13)
F4 0.0461(13) 0.0355(11) 0.0251(10) -0.0108(9) 0.0104(9) 0.0049(10)
F6A 0.0461(13) 0.0355(11) 0.0251(10) -0.0108(9) 0.0104(9) 0.0049(10)
F7 0.0261(7) 0.024(2) 0.023(3) -0.0121(16) 0.012(2) -0.0055(13)
F7A 0.034(7) 0.026(3) 0.025(3) -0.007(3) 0.000(5) -0.022(5)
O1 0.0223(8) 0.0177(7) 0.0078(6) -0.0030(5) 0.0035(5) -0.0007(6)
P1 0.0125(2) 0.0108(2) 0.0089(2) -0.00151(18) 0.00175(17) 0.00020(18)
P2 0.0134(2) 0.0110(2) 0.0102(2) -0.00228(18) 0.00150(18) 0.00077(19)
Pt1 0.01354(4) 0.01089(4) 0.00843(3) -0.00172(3) 0.00155(2) 0.00122(3)

loop_
_atom_type_symbol
_atom_type_description
_atom_type_scat_dispersion_real
_atom_type_scat_dispersion_imag
_atom_type_scat_source
C C 0.0033 0.0016 'International Tables Vol C Tables 4.2.6.8 and 6.1.1.4'
H H 0.0000 0.0000 'International Tables Vol C Tables 4.2.6.8 and 6.1.1.4'
F F 0.0171 0.0103 'International Tables Vol C Tables 4.2.6.8 and 6.1.1.4'
O O 0.0106 0.0060 'International Tables Vol C Tables 4.2.6.8 and 6.1.1.4'
P P 0.1023 0.0942 'International Tables Vol C Tables 4.2.6.8 and 6.1.1.4'
Pt Pt -1.7033 8.3905 'International Tables Vol C Tables 4.2.6.8 and 6.1.1.4'

loop_
_exptl_crystal_face_index_h
_exptl_crystal_face_index_k
_exptl_crystal_face_index_l
_exptl_crystal_face_perp_dist
_exptl_oxdiff_crystal_face_indexfrac_h
_exptl_oxdiff_crystal_face_indexfrac_k
_exptl_oxdiff_crystal_face_indexfrac_l
_exptl_oxdiff_crystal_face_x
_exptl_oxdiff_crystal_face_y
_exptl_oxdiff_crystal_face_z
0 -3 1 0.0855 0.0001 -3.0004 0.9988 0.0280 0.0914 -0.0053
0 3 -1 0.0855 -0.0001 3.0004 -0.9988 -0.0280 -0.0914 0.0053
0 -3 -2 0.0776 0.0012 -3.0027 -1.9982 0.0903 -0.0131 0.0960
0 3 2 0.0896 -0.0012 3.0027 1.9982 -0.0903 0.0131 -0.0960
2 -1 0 0.1410 2.0008 -1.0018 -0.0000 0.1042 0.0035 -0.1103
-2 1 0 0.1410 -2.0008 1.0018 0.0000 -0.1042 -0.0035 0.1103

loop_
_geom_angle_atom_site_label_1
_geom_angle_atom_site_label_2
_geom_angle_atom_site_label_3
_geom_angle
H1A C1 H1B 109.5
H1A C1 H1C 109.5
H1B C1 H1C 109.5
Pt1 C1 H1A 109.5
Pt1 C1 H1B 109.5
Pt1 C1 H1C 109.5
C7 C2 C3 109.5(10)
O1 C2 C3 118.6(7)
O1 C2 C7 131.9(8)
C3A C2A C7A 121(2)
O1 C2A C3A 117(2)
O1 C2A C7A 122(2)
C4 C3 C2 124.0(6)
F3 C3 C2 116.6(8)
F3 C3 C4 119.4(7)
C2A C3A C4A 115(2)
F3A C3A C2A 130(3)
F3A C3A C4A 113.5(17)
C5 C4 C3 122.3(5)
F4 C4 C3 118.1(4)
F4 C4 C5 119.6(5)
C5A C4A C3A 124.3(12)
C5A C4A F6A 121.3(11)
F6A C4A C3A 114.4(11)
C4 C5 H5 121.8
C4 C5 C6 116.4(6)
C6 C5 H5 121.8
C4A C5A H5A 120.4
C4A C5A C6A 119.2(12)
C6A C5A H5A 120.4
C5 C6 H6 119.5
C7 C6 C5 121.1(5)
C7 C6 H6 119.5
C5A C6A H6A 120.6
C5A C6A C7A 118.9(13)
C7A C6A H6A 120.6
C6 C7 C2 126.7(9)
C6 C7 F7 119.6(7)
F7 C7 C2 113.5(10)
C6A C7A C2A 121.5(17)
F7A C7A C2A 119(2)
F7A C7A C6A 119.1(17)
C9 C8 H8 105.4
C9 C8 C12 105.38(16)
C9 C8 P1 114.65(14)
C12 C8 H8 105.4
C12 C8 P1 119.32(14)
P1 C8 H8 105.4
C8 C9 H9A 111.2
C8 C9 H9B 111.2
H9A C9 H9B 109.2
C10 C9 C8 102.59(17)
C10 C9 H9A 111.2
C10 C9 H9B 111.2
C9 C10 H10A 111.0
C9 C10 H10B 111.0
C9 C10 C11 103.58(17)
H10A C10 H10B 109.0
C11 C10 H10A 111.0
C11 C10 H10B 111.0
C10 C11 H11A 110.6
C10 C11 H11B 110.6
C10 C11 C12 105.71(17)
H11A C11 H11B 108.7
C12 C11 H11A 110.6
C12 C11 H11B 110.6
C8 C12 H12A 110.7
C8 C12 H12B 110.7
C11 C12 C8 105.42(17)
C11 C12 H12A 110.7
C11 C12 H12B 110.7
H12A C12 H12B 108.8
C14 C13 H13 108.0
C14 C13 P1 114.24(13)
C17 C13 H13 108.0
C17 C13 C14 103.38(16)
C17 C13 P1 114.96(14)
P1 C13 H13 108.0
C13 C14 H14A 110.6
C13 C14 H14B 110.6
H14A C14 H14B 108.7
C15 C14 C13 105.63(17)
C15 C14 H14A 110.6
C15 C14 H14B 110.6
C14 C15 H15A 110.5
C14 C15 H15B 110.5
H15A C15 H15B 108.7
C16 C15 C14 105.93(18)
C16 C15 H15A 110.5
C16 C15 H15B 110.5
C15 C16 H16A 111.2
C15 C16 H16B 111.2
H16A C16 H16B 109.1
C17 C16 C15 102.96(17)
C17 C16 H16A 111.2
C17 C16 H16B 111.2
C13 C17 H17A 111.3
C13 C17 H17B 111.3
C16 C17 C13 102.14(16)
C16 C17 H17A 111.3
C16 C17 H17B 111.3
H17A C17 H17B 109.2
C19 C18 H18 105.6
C19 C18 P1 115.58(14)
C22 C18 H18 105.6
C22 C18 C19 103.98(17)
C22 C18 P1 119.23(14)
P1 C18 H18 105.6
C18 C19 H19A 110.8
C18 C19 H19B 110.8
H19A C19 H19B 108.8
C20 C19 C18 104.89(18)
C20 C19 H19A 110.8
C20 C19 H19B 110.8
C19 C20 H20A 110.4
C19 C20 H20B 110.4
H20A C20 H20B 108.6
C21 C20 C19 106.84(17)
C21 C20 H20A 110.4
C21 C20 H20B 110.4
C20 C21 H21A 110.9
C20 C21 H21B 110.9
C20 C21 C22 104.44(18)
H21A C21 H21B 108.9
C22 C21 H21A 110.9
C22 C21 H21B 110.9
C18 C22 H22A 111.3
C18 C22 H22B 111.3
C21 C22 C18 102.24(17)
C21 C22 H22A 111.3
C21 C22 H22B 111.3
H22A C22 H22B 109.2
C24 C23 H23 106.9
C24 C23 C27 105.32(17)
C24 C23 P2 115.08(16)
C27 C23 H23 106.9
C27 C23 P2 115.24(15)
P2 C23 H23 106.9
C23 C24 H24A 111.4
C23 C24 H24B 111.4
C23 C24 H24C 110.6
C23 C24 H24D 110.6
C23 C24 C25 101.7(3)
C23 C24 C25A 105.8(4)
H24A C24 H24B 109.3
H24C C24 H24D 108.7
C25 C24 H24A 111.4
C25 C24 H24B 111.4
C25A C24 H24C 110.6
C25A C24 H24D 110.6
C24 C25 H25A 111.0
C24 C25 H25B 111.0
H25A C25 H25B 109.0
C26 C25 C24 103.8(4)
C26 C25 H25A 111.0
C26 C25 H25B 111.0
C24 C25A H25C 111.5
C24 C25A H25D 111.5
H25C C25A H25D 109.3
C26A C25A C24 101.5(7)
C26A C25A H25C 111.5
C26A C25A H25D 111.5
C25 C26 H26A 110.6
C25 C26 H26B 110.6
C25 C26 C27 105.8(4)
H26A C26 H26B 108.7
C27 C26 H26A 110.6
C27 C26 H26B 110.6
C25A C26A H26C 111.6
C25A C26A H26D 111.6
C25A C26A C27 100.9(9)
H26C C26A H26D 109.4
C27 C26A H26C 111.6
C27 C26A H26D 111.6
C23 C27 C26 106.1(3)
C23 C27 C26A 98.8(5)
C23 C27 H27C 112.0
C23 C27 H27D 112.0
C23 C27 H27A 110.5
C23 C27 H27B 110.5
C26 C27 H27A 110.5
C26 C27 H27B 110.5
C26A C27 H27C 112.0
C26A C27 H27D 112.0
H27C C27 H27D 109.7
H27A C27 H27B 108.7
C29 C28 H28 106.4
C29 C28 P2 114.20(14)
C32 C28 H28 106.4
C32 C28 C29 105.20(16)
C32 C28 P2 117.61(15)
P2 C28 H28 106.4
C28 C29 H29A 111.0
C28 C29 H29B 111.0
H29A C29 H29B 109.0
C30 C29 C28 103.86(17)
C30 C29 H29A 111.0
C30 C29 H29B 111.0
C29 C30 H30A 111.2
C29 C30 H30B 111.2
H30A C30 H30B 109.1
C31 C30 C29 102.85(18)
C31 C30 H30A 111.2
C31 C30 H30B 111.2
C30 C31 H31A 111.0
C30 C31 H31B 111.0
C30 C31 C32 103.97(18)
H31A C31 H31B 109.0
C32 C31 H31A 111.0
C32 C31 H31B 111.0
C28 C32 H32A 110.6
C28 C32 H32B 110.6
C31 C32 C28 105.76(17)
C31 C32 H32A 110.6
C31 C32 H32B 110.6
H32A C32 H32B 108.7
C34 C33 H33 106.3
C34 C33 C37 104.75(16)
C34 C33 P2 120.38(15)
C37 C33 H33 106.3
C37 C33 P2 111.80(14)
P2 C33 H33 106.3
C33 C34 H34A 111.1
C33 C34 H34B 111.1
H34A C34 H34B 109.0
C35 C34 C33 103.41(18)
C35 C34 H34A 111.1
C35 C34 H34B 111.1
C34 C35 H35A 111.1
C34 C35 H35B 111.1
H35A C35 H35B 109.1
C36 C35 C34 103.25(18)
C36 C35 H35A 111.1
C36 C35 H35B 111.1
C35 C36 H36A 111.0
C35 C36 H36B 111.0
C35 C36 C37 103.62(19)
H36A C36 H36B 109.0
C37 C36 H36A 111.0
C37 C36 H36B 111.0
C33 C37 H37A 110.4
C33 C37 H37B 110.4
C36 C37 C33 106.46(17)
C36 C37 H37A 110.4
C36 C37 H37B 110.4
H37A C37 H37B 108.6
C2 O1 Pt1 123.3(3)
C2A O1 Pt1 134.2(9)
C8 P1 C18 108.36(9)
C8 P1 Pt1 112.63(6)
C13 P1 C8 103.82(9)
C13 P1 C18 102.44(9)
C13 P1 Pt1 115.07(7)
C18 P1 Pt1 113.57(7)
C23 P2 C33 104.71(10)
C23 P2 Pt1 115.92(7)
C28 P2 C23 103.04(10)
C28 P2 C33 107.73(9)
C28 P2 Pt1 113.01(7)
C33 P2 Pt1 111.64(7)
C1 Pt1 O1 179.14(8)
C1 Pt1 P1 89.32(6)
C1 Pt1 P2 89.19(6)
O1 Pt1 P1 90.95(4)
O1 Pt1 P2 90.60(4)
P1 Pt1 P2 175.207(18)

loop_
_geom_bond_atom_site_label_1
_geom_bond_atom_site_label_2
_geom_bond_distance
C1 H1A 0.9800
C1 H1B 0.9800
C1 H1C 0.9800
C1 Pt1 2.0546(19)
C2 C3 1.433(12)
C2 C7 1.430(12)
C2 O1 1.308(12)
C2A C3A 1.35(3)
C2A C7A 1.39(3)
C2A O1 1.31(3)
C3 C4 1.382(10)
C3 F3 1.355(6)
C3A C4A 1.44(3)
C3A F3A 1.33(3)
C4 C5 1.378(6)
C4 F4 1.362(6)
C4A C5A 1.322(17)
C4A F6A 1.392(10)
C5 H5 0.9500
C5 C6 1.379(8)
C5A H5A 0.9500
C5A C6A 1.359(13)
C6 H6 0.9500
C6 C7 1.351(13)
C6A H6A 0.9500
C6A C7A 1.39(3)
C7 F7 1.387(12)
C7A F7A 1.357(14)
C8 H8 1.0000
C8 C9 1.542(3)
C8 C12 1.559(3)
C8 P1 1.838(2)
C9 H9A 0.9900
C9 H9B 0.9900
C9 C10 1.524(3)
C10 H10A 0.9900
C10 H10B 0.9900
C10 C11 1.528(3)
C11 H11A 0.9900
C11 H11B 0.9900
C11 C12 1.538(3)
C12 H12A 0.9900
C12 H12B 0.9900
C13 H13 1.0000
C13 C14 1.556(3)
C13 C17 1.537(3)
C13 P1 1.835(2)
C14 H14A 0.9900
C14 H14B 0.9900
C14 C15 1.540(3)
C15 H15A 0.9900
C15 H15B 0.9900
C15 C16 1.530(3)
C16 H16A 0.9900
C16 H16B 0.9900
C16 C17 1.527(3)
C17 H17A 0.9900
C17 H17B 0.9900
C18 H18 1.0000
C18 C19 1.550(3)
C18 C22 1.534(3)
C18 P1 1.845(2)
C19 H19A 0.9900
C19 H19B 0.9900
C19 C20 1.544(3)
C20 H20A 0.9900
C20 H20B 0.9900
C20 C21 1.533(3)
C21 H21A 0.9900
C21 H21B 0.9900
C21 C22 1.533(3)
C22 H22A 0.9900
C22 H22B 0.9900
C23 H23 1.0000
C23 C24 1.540(3)
C23 C27 1.544(3)
C23 P2 1.843(2)
C24 H24A 0.9900
C24 H24B 0.9900
C24 H24C 0.9900
C24 H24D 0.9900
C24 C25 1.551(5)
C24 C25A 1.549(9)
C25 H25A 0.9900
C25 H25B 0.9900
C25 C26 1.518(8)
C25A H25C 0.9900
C25A H25D 0.9900
C25A C26A 1.533(19)
C26 H26A 0.9900
C26 H26B 0.9900
C26 C27 1.544(6)
C26A H26C 0.9900
C26A H26D 0.9900
C26A C27 1.552(11)
C27 H27C 0.9900
C27 H27D 0.9900
C27 H27A 0.9900
C27 H27B 0.9900
C28 H28 1.0000
C28 C29 1.557(3)
C28 C32 1.556(3)
C28 P2 1.837(2)
C29 H29A 0.9900
C29 H29B 0.9900
C29 C30 1.526(3)
C30 H30A 0.9900
C30 H30B 0.9900
C30 C31 1.520(3)
C31 H31A 0.9900
C31 H31B 0.9900
C31 C32 1.534(3)
C32 H32A 0.9900
C32 H32B 0.9900
C33 H33 1.0000
C33 C34 1.552(3)
C33 C37 1.560(3)
C33 P2 1.848(2)
C34 H34A 0.9900
C34 H34B 0.9900
C34 C35 1.528(3)
C35 H35A 0.9900
C35 H35B 0.9900
C35 C36 1.518(3)
C36 H36A 0.9900
C36 H36B 0.9900
C36 C37 1.526(3)
C37 H37A 0.9900
C37 H37B 0.9900
O1 Pt1 2.1325(13)
P1 Pt1 2.3023(5)
P2 Pt1 2.3222(5)

loop_
_geom_torsion_atom_site_label_1
_geom_torsion_atom_site_label_2
_geom_torsion_atom_site_label_3
_geom_torsion_atom_site_label_4
_geom_torsion
C2 C3 C4 C5 -0.9(12)
C2 C3 C4 F4 179.6(7)
C2A C3A C4A C5A -7(3)
C2A C3A C4A F6A 171.8(18)
C3 C2 C7 C6 -4.6(15)
C3 C2 C7 F7 -179.1(9)
C3 C2 O1 C2A -8(7)
C3 C2 O1 Pt1 156.2(6)
C3 C4 C5 C6 -0.1(9)
C3A C2A C7A C6A -4(4)
C3A C2A C7A F7A 176(2)
C3A C2A O1 C2 -4(6)
C3A C2A O1 Pt1 -23(3)
C3A C4A C5A C6A 3(2)
C4 C5 C6 C7 -1.3(10)
C4A C5A C6A C7A 0(2)
C5 C6 C7 C2 4.1(15)
C5 C6 C7 F7 178.3(8)
C5A C6A C7A C2A 0(3)
C5A C6A C7A F7A -179.9(18)
C7 C2 C3 C4 2.9(13)
C7 C2 C3 F3 -178.4(9)
C7 C2 O1 C2A 168(9)
C7 C2 O1 Pt1 -28.1(14)
C7A C2A C3A C4A 7(4)
C7A C2A C3A F3A 174(3)
C7A C2A O1 C2 171(10)
C7A C2A O1 Pt1 152.1(14)
C8 C9 C10 C11 42.0(2)
C9 C8 C12 C11 12.3(2)
C9 C8 P1 C13 165.84(14)
C9 C8 P1 C18 57.46(17)
C9 C8 P1 Pt1 -69.03(15)
C9 C10 C11 C12 -34.7(2)
C10 C11 C12 C8 13.5(2)
C12 C8 C9 C10 -33.5(2)
C12 C8 P1 C13 39.52(17)
C12 C8 P1 C18 -68.87(17)
C12 C8 P1 Pt1 164.64(13)
C13 C14 C15 C16 5.6(2)
C14 C13 C17 C16 -40.57(19)
C14 C13 P1 C8 48.66(16)
C14 C13 P1 C18 161.39(15)
C14 C13 P1 Pt1 -74.89(15)
C14 C15 C16 C17 -30.8(2)
C15 C16 C17 C13 44.3(2)
C17 C13 C14 C15 21.5(2)
C17 C13 P1 C8 167.96(14)
C17 C13 P1 C18 -79.31(15)
C17 C13 P1 Pt1 44.42(15)
C18 C19 C20 C21 -3.4(2)
C19 C18 C22 C21 -41.2(2)
C19 C18 P1 C8 -85.99(17)
C19 C18 P1 C13 164.68(16)
C19 C18 P1 Pt1 39.95(17)
C19 C20 C21 C22 -22.1(2)
C20 C21 C22 C18 39.0(2)
C22 C18 C19 C20 27.6(2)
C22 C18 P1 C8 39.09(18)
C22 C18 P1 C13 -70.24(17)
C22 C18 P1 Pt1 165.03(13)
C23 C24 C25 C26 41.8(5)
C23 C24 C25A C26A -23.2(7)
C24 C23 C27 C26 16.6(3)
C24 C23 C27 C26A 36.8(5)
C24 C23 P2 C28 169.64(16)
C24 C23 P2 C33 -77.78(18)
C24 C23 P2 Pt1 45.68(18)
C24 C25 C26 C27 -32.0(5)
C24 C25A C26A C27 46.7(8)
C25 C24 C25A C26A 61.2(10)
C25 C26 C27 C23 9.6(5)
C25 C26 C27 C26A -62.4(17)
C25A C24 C25 C26 -60.2(9)
C25A C26A C27 C23 -51.7(7)
C25A C26A C27 C26 60.6(17)
C27 C23 C24 C25 -35.7(3)
C27 C23 C24 C25A -8.9(5)
C27 C23 P2 C28 46.75(18)
C27 C23 P2 C33 159.33(16)
C27 C23 P2 Pt1 -77.21(17)
C28 C29 C30 C31 40.3(2)
C29 C28 C32 C31 -2.5(2)
C29 C28 P2 C23 175.98(15)
C29 C28 P2 C33 65.63(17)
C29 C28 P2 Pt1 -58.17(16)
C29 C30 C31 C32 -42.1(2)
C30 C31 C32 C28 27.3(2)
C32 C28 C29 C30 -23.1(2)
C32 C28 P2 C23 51.96(17)
C32 C28 P2 C33 -58.38(17)
C32 C28 P2 Pt1 177.82(13)
C33 C34 C35 C36 -41.3(2)
C34 C33 C37 C36 0.4(2)
C34 C33 P2 C23 -45.37(19)
C34 C33 P2 C28 63.82(18)
C34 C33 P2 Pt1 -171.54(14)
C34 C35 C36 C37 41.6(3)
C35 C36 C37 C33 -25.7(2)
C37 C33 C34 C35 24.9(2)
C37 C33 P2 C23 78.16(16)
C37 C33 P2 C28 -172.64(14)
C37 C33 P2 Pt1 -48.01(15)
F3 C3 C4 C5 -179.6(7)
F3 C3 C4 F4 1.0(11)
F3A C3A C4A C5A -175.9(19)
F3A C3A C4A F6A 3(3)
F4 C4 C5 C6 179.4(5)
F6A C4A C5A C6A -175.1(12)
O1 C2 C3 C4 179.5(7)
O1 C2 C3 F3 -1.8(13)
O1 C2 C7 C6 179.5(9)
O1 C2 C7 F7 4.9(17)
O1 C2A C3A C4A -177.9(18)
O1 C2A C3A F3A -11(4)
O1 C2A C7A C6A -179.1(18)
O1 C2A C7A F7A 1(3)
P1 C8 C9 C10 -166.70(14)
P1 C8 C12 C11 142.94(16)
P1 C13 C14 C15 147.19(16)
P1 C13 C17 C16 -165.75(14)
P1 C18 C19 C20 160.19(15)
P1 C18 C22 C21 -171.68(14)
P2 C23 C24 C25 -163.7(2)
P2 C23 C24 C25A -136.9(4)
P2 C23 C27 C26 144.6(3)
P2 C23 C27 C26A 164.8(5)
P2 C28 C29 C30 -153.56(15)
P2 C28 C32 C31 125.92(18)
P2 C33 C34 C35 151.69(16)
P2 C33 C37 C36 -131.57(17)
